data_4303806
loop_
_publ_author_name
'T. K. Prasad'
'M. V. Rajasekharan'

_publ_contact_author_address
;School of Chemistry,
University of Hyderabad,
Hyderabad-500046,
India.
;
_publ_contact_author_email mvrsc@uohyd.ernet.in
_publ_contact_author_fax +91-40-2301-2460
_publ_contact_author_name 'Rajasekharan, M. V.'
_publ_contact_author_phone +91-40-2313-4857
_publ_section_title
;
Cerium(IV)-Lanthanide(III)-Pyridine-2,6-dicarboxylic Acid System:
Coordination Salts, Chains, and Rings
;
_journal_name_full 'Inorganic Chemistry'
_journal_page_first 11543
_journal_page_last 11550
_journal_paper_doi 10.1021/ic901066v
_journal_volume 48
_journal_year 2009
_chemical_formula_moiety 'C21 H9 Ce N3 O12, C7 H16 Gd N O10, 7(H2 O)'
_chemical_formula_sum 'C28 H39 Ce Gd N4 O29'
_chemical_formula_weight 1193.00
_chemical_name_systematic
;
 ?
;
_space_group_IT_number 2
_symmetry_cell_setting triclinic
_symmetry_space_group_name_Hall '-P 1'
_symmetry_space_group_name_H-M 'P -1'
_atom_sites_solution_hydrogens geom
_atom_sites_solution_primary direct
_atom_sites_solution_secondary difmap
_audit_creation_method SHELXL-97
_cell_angle_alpha 109.9820(10)
_cell_angle_beta 105.5330(10)
_cell_angle_gamma 99.6990(10)
_cell_formula_units_Z 2
_cell_length_a 12.0974(11)
_cell_length_b 12.8900(11)
_cell_length_c 14.6971(13)
_cell_measurement_reflns_used 7627
_cell_measurement_temperature 298(2)
_cell_measurement_theta_max 28.29
_cell_measurement_theta_min 2.54
_cell_volume 1987.8(3)
_computing_cell_refinement 'Bruker SMART'
_computing_data_collection 'Bruker SMART'
_computing_data_reduction 'Bruker SAINT'
_computing_molecular_graphics 'ORTEP-III (Burnett & Johnson, 1996)'
_computing_publication_material 'SHELXL-97 (Sheldrick, 1997)'
_computing_structure_refinement 'SHELXL-97 (Sheldrick, 1997)'
_computing_structure_solution 'SHELXS-97 (Sheldrick, 1997)'
_diffrn_ambient_temperature 298(2)
_diffrn_measured_fraction_theta_full 0.994
_diffrn_measured_fraction_theta_max 0.934
_diffrn_measurement_device_type 'CCD area detector'
_diffrn_measurement_method 'phi and omega scans'
_diffrn_radiation_monochromator graphite
_diffrn_radiation_source 'fine-focus sealed tube'
_diffrn_radiation_type MoK\a
_diffrn_radiation_wavelength 0.71073
_diffrn_reflns_av_R_equivalents 0.0300
_diffrn_reflns_av_sigmaI/netI 0.0362
_diffrn_reflns_limit_h_max 15
_diffrn_reflns_limit_h_min -15
_diffrn_reflns_limit_k_max 16
_diffrn_reflns_limit_k_min -16
_diffrn_reflns_limit_l_max 19
_diffrn_reflns_limit_l_min -18
_diffrn_reflns_number 22969
_diffrn_reflns_theta_full 25.00
_diffrn_reflns_theta_max 28.32
_diffrn_reflns_theta_min 1.75
_exptl_absorpt_coefficient_mu 2.894
_exptl_absorpt_correction_T_max 0.561
_exptl_absorpt_correction_T_min 0.441
_exptl_absorpt_correction_type multi-scan
_exptl_absorpt_process_details SADABS
_exptl_crystal_colour 'pale yellow'
_exptl_crystal_density_diffrn 1.993
_exptl_crystal_density_method 'not measured'
_exptl_crystal_description Blocks
_exptl_crystal_F_000 1178
_exptl_crystal_size_max 0.40
_exptl_crystal_size_mid 0.22
_exptl_crystal_size_min 0.20
_refine_diff_density_max 1.636
_refine_diff_density_min -1.608
_refine_diff_density_rms 0.121
_refine_ls_extinction_method none
_refine_ls_goodness_of_fit_ref 1.052
_refine_ls_hydrogen_treatment constr
_refine_ls_matrix_type full
_refine_ls_number_parameters 569
_refine_ls_number_reflns 9239
_refine_ls_number_restraints 0
_refine_ls_restrained_S_all 1.052
_refine_ls_R_factor_all 0.0350
_refine_ls_R_factor_gt 0.0317
_refine_ls_shift/su_max 0.002
_refine_ls_shift/su_mean 0.000
_refine_ls_structure_factor_coef Fsqd
_refine_ls_weighting_details 'calc w=1/[\s^2^(Fo^2^)+(0.0457P)^2^+1.6459P] where P=(Fo^2^+2Fc^2^)/3'
_refine_ls_weighting_scheme calc
_refine_ls_wR_factor_gt 0.0846
_refine_ls_wR_factor_ref 0.0865
_reflns_number_gt 8243
_reflns_number_total 9239
_reflns_threshold_expression >2sigma(I)
_cod_data_source_file ic901066v_si_002_07.cif
_cod_data_source_block 7
_cod_depositor_comments
;
The following automatic conversions were performed:
'_symmetry_cell_setting' value 'Triclinic' changed to 'triclinic'
according to '/home/saulius/struct/CIF-dictionaries/cif_core.dic'
dictionary named 'cif_core.dic' version 2.4.1 from 2010-06-29.

Automatic conversion script
Id: cif_fix_enum 1527 2010-12-29 10:47:43Z saulius 
;
_cod_database_code 4303806

loop_
_symmetry_equiv_pos_as_xyz
'x, y, z'
'-x, -y, -z'

loop_
_atom_site_label
_atom_site_type_symbol
_atom_site_fract_x
_atom_site_fract_y
_atom_site_fract_z
_atom_site_U_iso_or_equiv
_atom_site_adp_type
_atom_site_occupancy
_atom_site_symmetry_multiplicity
_atom_site_calc_flag
_atom_site_refinement_flags
_atom_site_disorder_assembly
_atom_site_disorder_group
Ce Ce 0.742362(15) 0.172964(15) 0.877230(14) 0.02132(6) Uani 1 1 d . . .
Gd Gd 0.128159(15) 0.242092(14) 0.482187(12) 0.02515(6) Uani 1 1 d . . .
C11 C 0.9927(3) 0.1431(3) 1.0219(3) 0.0246(7) Uani 1 1 d . . .
C12 C 1.1100(3) 0.1419(3) 1.0616(3) 0.0295(7) Uani 1 1 d . . .
H12 H 1.1385 0.1370 1.1249 0.035 Uiso 1 1 calc R . .
C13 C 1.1833(3) 0.1482(3) 1.0050(3) 0.0321(8) Uani 1 1 d . . .
H13 H 1.2623 0.1475 1.0297 0.039 Uiso 1 1 calc R . .
C14 C 1.1383(3) 0.1558(3) 0.9104(3) 0.0301(7) Uani 1 1 d . . .
H14 H 1.1859 0.1590 0.8706 0.036 Uiso 1 1 calc R . .
C21 C 0.5478(3) -0.0910(3) 0.8054(3) 0.0247(7) Uani 1 1 d . . .
C22 C 0.4508(3) -0.1735(3) 0.7950(3) 0.0312(8) Uani 1 1 d . . .
H22 H 0.4431 -0.2514 0.7619 0.037 Uiso 1 1 calc R . .
C23 C 0.3655(3) -0.1386(3) 0.8345(3) 0.0323(8) Uani 1 1 d . . .
H23 H 0.2991 -0.1929 0.8278 0.039 Uiso 1 1 calc R . .
C24 C 0.3797(3) -0.0227(3) 0.8841(3) 0.0286(7) Uani 1 1 d . . .
H24 H 0.3230 0.0024 0.9111 0.034 Uiso 1 1 calc R . .
C25 C 0.4798(3) 0.0562(3) 0.8930(3) 0.0232(6) Uani 1 1 d . . .
C26 C 0.5084(3) 0.1852(3) 0.9486(3) 0.0260(7) Uani 1 1 d . . .
C27 C 0.6473(3) -0.1161(3) 0.7661(3) 0.0262(7) Uani 1 1 d . . .
C31 C 0.6399(4) 0.3443(3) 0.7644(3) 0.0395(9) Uani 1 1 d . . .
C32 C 0.6230(6) 0.4411(4) 0.7507(5) 0.081(2) Uani 1 1 d . . .
H32 H 0.5637 0.4352 0.6923 0.097 Uiso 1 1 calc R . .
C33 C 0.6958(7) 0.5477(4) 0.8253(6) 0.110(3) Uani 1 1 d . . .
H33 H 0.6872 0.6146 0.8170 0.132 Uiso 1 1 calc R . .
C34 C 0.7805(6) 0.5537(4) 0.9114(5) 0.080(2) Uani 1 1 d . . .
H34 H 0.8302 0.6247 0.9624 0.096 Uiso 1 1 calc R . .
C35 C 0.7914(4) 0.4540(3) 0.9216(3) 0.0381(9) Uani 1 1 d . . .
C36 C 0.8750(4) 0.4487(3) 1.0140(3) 0.0355(8) Uani 1 1 d . . .
C37 C 0.5686(4) 0.2230(3) 0.6902(3) 0.0374(9) Uani 1 1 d . . .
C41 C 0.2418(3) 0.4699(3) 0.7159(3) 0.0321(8) Uani 1 1 d . . .
C42 C 0.3024(4) 0.5389(3) 0.8208(3) 0.0413(10) Uani 1 1 d . . .
H42 H 0.3071 0.6168 0.8475 0.050 Uiso 1 1 calc R . .
C43 C 0.3554(4) 0.4899(4) 0.8842(3) 0.0458(10) Uani 1 1 d . . .
H43 H 0.3967 0.5348 0.9543 0.055 Uiso 1 1 calc R . .
C44 C 0.3469(4) 0.3735(3) 0.8434(3) 0.0369(9) Uani 1 1 d . . .
H44 H 0.3823 0.3388 0.8848 0.044 Uiso 1 1 calc R . .
C45 C 0.2839(3) 0.3111(3) 0.7393(3) 0.0285(7) Uani 1 1 d . . .
C46 C 0.2637(3) 0.1849(3) 0.6821(3) 0.0294(7) Uani 1 1 d . . .
C47 C 0.1805(4) 0.5127(3) 0.6391(3) 0.0356(8) Uani 1 1 d . . .
C51 C 1.0209(3) 0.1585(3) 0.8773(3) 0.0246(7) Uani 1 1 d . . .
C61 C 0.9607(3) 0.1730(3) 0.7803(3) 0.0264(7) Uani 1 1 d . . .
C71 C 0.9023(3) 0.1357(3) 1.0755(3) 0.0281(7) Uani 1 1 d . . .
N11 N 0.9507(2) 0.1518(2) 0.9328(2) 0.0234(6) Uani 1 1 d . . .
N21 N 0.5618(2) 0.0221(2) 0.8542(2) 0.0216(5) Uani 1 1 d . . .
N31 N 0.7229(3) 0.3510(2) 0.8484(2) 0.0291(6) Uani 1 1 d . . .
N41 N 0.2335(3) 0.3580(2) 0.6762(2) 0.0273(6) Uani 1 1 d . . .
O11 O 0.7973(2) 0.1292(2) 1.02260(19) 0.0304(5) Uani 1 1 d . . .
O12 O 0.9340(3) 0.1362(3) 1.1622(2) 0.0495(8) Uani 1 1 d . . .
O13 O 0.8569(2) 0.1863(2) 0.76991(19) 0.0297(5) Uani 1 1 d . . .
O14 O 1.0138(3) 0.1715(2) 0.7187(2) 0.0371(6) Uani 1 1 d . . .
O21 O 0.7267(2) -0.0264(2) 0.78079(19) 0.0289(5) Uani 1 1 d . . .
O22 O 0.6489(2) -0.2165(2) 0.7266(2) 0.0385(6) Uani 1 1 d . . .
O23 O 0.6064(2) 0.2414(2) 0.9473(2) 0.0318(6) Uani 1 1 d . . .
O24 O 0.4415(2) 0.2276(2) 0.9887(2) 0.0363(6) Uani 1 1 d . . .
O31 O 0.5983(2) 0.1445(2) 0.7166(2) 0.0326(6) Uani 1 1 d . . .
O32 O 0.4894(3) 0.2054(3) 0.6088(3) 0.0700(12) Uani 1 1 d . . .
O33 O 0.8703(2) 0.3457(2) 1.0081(2) 0.0342(6) Uani 1 1 d . . .
O34 O 0.9402(3) 0.5372(3) 1.0892(2) 0.0530(8) Uani 1 1 d . . .
O41 O 0.1414(3) 0.4423(2) 0.5447(2) 0.0358(6) Uani 1 1 d . . .
O42 O 0.1734(3) 0.6123(2) 0.6725(3) 0.0619(10) Uani 1 1 d . . .
O43 O 0.2054(2) 0.1383(2) 0.58905(19) 0.0333(6) Uani 1 1 d . . .
O44 O 0.3106(3) 0.1332(2) 0.7367(2) 0.0425(7) Uani 1 1 d . . .
H44A H 0.2880 0.0653 0.6987 0.064 Uiso 1 1 d R . .
O51 O 0.1665(3) 0.2831(3) 0.3413(2) 0.0563(9) Uani 1 1 d . . .
H51A H 0.1098 0.2820 0.2906 0.084 Uiso 1 1 d R . .
H51B H 0.2102 0.2616 0.3111 0.084 Uiso 1 1 d R . .
O52 O -0.0598(3) 0.2396(2) 0.3623(2) 0.0394(6) Uani 1 1 d . . .
H52A H -0.0922 0.2949 0.3646 0.059 Uiso 1 1 d R . .
H52B H -0.0750 0.2087 0.2930 0.059 Uiso 1 1 d R . .
O53 O -0.0171(3) 0.0503(2) 0.4118(3) 0.0493(8) Uani 1 1 d . . .
H53B H -0.0251 -0.0161 0.3754 0.074 Uiso 1 1 d R . .
H53A H -0.0556 0.0515 0.4437 0.074 Uiso 1 1 d R . .
O54 O -0.0217(3) 0.2471(3) 0.5647(2) 0.0395(6) Uani 1 1 d . . .
H54B H -0.0212 0.2296 0.6131 0.059 Uiso 1 1 d R . .
H54A H -0.0540 0.2908 0.5714 0.059 Uiso 1 1 d R . .
O55 O 0.1971(3) 0.0871(2) 0.3864(3) 0.0529(8) Uani 1 1 d . . .
H55A H 0.2000 0.0289 0.3978 0.079 Uiso 1 1 d R . .
H55B H 0.2231 0.0725 0.3285 0.079 Uiso 1 1 d R . .
O56 O 0.3443(2) 0.3218(3) 0.5237(2) 0.0422(7) Uani 1 1 d . . .
H56A H 0.3804 0.3401 0.5901 0.063 Uiso 1 1 d R . .
H56B H 0.3406 0.3701 0.5006 0.063 Uiso 1 1 d R . .
O1W O 0.2685(4) 0.9234(3) 0.6217(3) 0.0776(13) Uani 1 1 d . . .
H1A H 0.3407 0.9176 0.6221 0.116 Uiso 1 1 d R . .
H1B H 0.2408 0.9106 0.5602 0.116 Uiso 1 1 d R . .
O2W O 0.3175(9) 0.9595(8) 0.4581(4) 0.228(6) Uani 1 1 d . . .
H2A H 0.3196 0.9204 0.4001 0.343 Uiso 1 1 d R . .
H2B H 0.3810 0.9507 0.4889 0.343 Uiso 1 1 d R . .
O3W O 0.4535(5) 0.5571(4) 0.5987(5) 0.120(2) Uani 1 1 d . . .
H3A H 0.4094 0.5615 0.5523 0.181 Uiso 1 1 d R . .
H3B H 0.5087 0.6205 0.6347 0.181 Uiso 1 1 d R . .
O4W O 0.8617(4) 0.4140(4) 0.5701(3) 0.0816(13) Uani 1 1 d . . .
H4B H 0.8718 0.4679 0.6197 0.122 Uiso 1 1 d R . .
H4A H 0.8690 0.4617 0.5397 0.122 Uiso 1 1 d R . .
O5W O 0.0259(5) 0.4178(6) 0.2309(4) 0.120(2) Uani 1 1 d . . .
H5A H 0.0222 0.4526 0.1915 0.180 Uiso 1 1 d R . .
H5B H -0.0278 0.3426 0.1915 0.180 Uiso 1 1 d R . .
O6W O 0.4902(9) 0.9167(9) 0.5668(7) 0.218(5) Uani 1 1 d . . .
H6A H 0.5328 0.9597 0.6203 0.328 Uiso 1 1 d R . .
H6B H 0.5299 0.8769 0.5459 0.328 Uiso 1 1 d R . .
O7W O 0.3703(8) 0.7004(9) 0.5208(7) 0.214(5) Uani 1 1 d . . .
H7A H 0.3022 0.6794 0.5176 0.322 Uiso 1 1 d R . .
H7B H 0.3922 0.7025 0.4712 0.322 Uiso 1 1 d R . .

loop_
_atom_site_aniso_label
_atom_site_aniso_U_11
_atom_site_aniso_U_22
_atom_site_aniso_U_33
_atom_site_aniso_U_23
_atom_site_aniso_U_13
_atom_site_aniso_U_12
Ce 0.01880(10) 0.02180(9) 0.02209(10) 0.00797(7) 0.00672(7) 0.00552(7)
Gd 0.02957(10) 0.02607(9) 0.02000(9) 0.00900(7) 0.00774(7) 0.01083(7)
C11 0.0250(16) 0.0258(15) 0.0200(16) 0.0059(13) 0.0074(13) 0.0082(13)
C12 0.0285(18) 0.0313(17) 0.0247(17) 0.0079(14) 0.0057(14) 0.0116(14)
C13 0.0242(17) 0.0330(18) 0.037(2) 0.0114(16) 0.0094(16) 0.0124(14)
C14 0.0258(17) 0.0303(17) 0.037(2) 0.0117(15) 0.0162(15) 0.0096(14)
C21 0.0243(16) 0.0251(15) 0.0245(16) 0.0094(13) 0.0082(13) 0.0090(13)
C22 0.0339(19) 0.0236(16) 0.035(2) 0.0092(14) 0.0136(16) 0.0087(14)
C23 0.0282(18) 0.0295(17) 0.037(2) 0.0123(15) 0.0133(16) 0.0023(14)
C24 0.0267(17) 0.0306(17) 0.0323(19) 0.0123(15) 0.0149(15) 0.0111(14)
C25 0.0220(15) 0.0261(15) 0.0238(16) 0.0110(13) 0.0093(13) 0.0094(13)
C26 0.0248(16) 0.0290(16) 0.0252(17) 0.0107(14) 0.0087(14) 0.0108(14)
C27 0.0241(16) 0.0242(15) 0.0276(17) 0.0062(13) 0.0092(14) 0.0092(13)
C31 0.043(2) 0.0283(18) 0.038(2) 0.0121(16) 0.0030(18) 0.0091(16)
C32 0.093(4) 0.037(2) 0.071(4) 0.021(2) -0.028(3) 0.011(3)
C33 0.133(7) 0.028(2) 0.102(5) 0.025(3) -0.047(5) 0.004(3)
C34 0.092(4) 0.024(2) 0.076(4) 0.014(2) -0.024(3) 0.001(2)
C35 0.041(2) 0.0222(16) 0.039(2) 0.0075(15) 0.0060(18) 0.0031(15)
C36 0.033(2) 0.0303(18) 0.035(2) 0.0064(16) 0.0120(17) 0.0031(15)
C37 0.037(2) 0.0342(19) 0.031(2) 0.0113(16) -0.0005(17) 0.0119(16)
C41 0.036(2) 0.0256(16) 0.0293(19) 0.0088(14) 0.0056(16) 0.0106(15)
C42 0.053(3) 0.0236(17) 0.034(2) 0.0042(15) 0.0053(19) 0.0091(17)
C43 0.055(3) 0.034(2) 0.029(2) 0.0044(16) -0.0001(19) 0.0088(19)
C44 0.047(2) 0.0332(19) 0.0260(19) 0.0116(15) 0.0037(17) 0.0144(17)
C45 0.0332(18) 0.0267(16) 0.0239(17) 0.0099(14) 0.0066(14) 0.0111(14)
C46 0.0351(19) 0.0289(17) 0.0246(17) 0.0103(14) 0.0079(15) 0.0154(15)
C47 0.043(2) 0.0256(17) 0.034(2) 0.0128(15) 0.0067(17) 0.0117(16)
C51 0.0236(16) 0.0242(15) 0.0259(17) 0.0088(13) 0.0108(14) 0.0063(13)
C61 0.0284(17) 0.0265(16) 0.0247(17) 0.0092(13) 0.0127(14) 0.0065(13)
C71 0.0289(18) 0.0344(18) 0.0216(17) 0.0110(14) 0.0095(14) 0.0108(15)
N11 0.0214(13) 0.0245(13) 0.0233(14) 0.0092(11) 0.0081(11) 0.0049(11)
N21 0.0194(13) 0.0218(12) 0.0222(13) 0.0079(11) 0.0065(11) 0.0058(10)
N31 0.0293(15) 0.0236(13) 0.0283(15) 0.0080(12) 0.0054(13) 0.0060(12)
N41 0.0328(16) 0.0246(13) 0.0231(14) 0.0087(11) 0.0074(12) 0.0112(12)
O11 0.0246(12) 0.0428(14) 0.0300(13) 0.0200(11) 0.0120(11) 0.0098(11)
O12 0.0459(17) 0.087(2) 0.0262(14) 0.0283(15) 0.0157(13) 0.0286(17)
O13 0.0280(13) 0.0368(13) 0.0271(13) 0.0149(11) 0.0112(10) 0.0095(11)
O14 0.0392(15) 0.0474(16) 0.0363(15) 0.0216(13) 0.0237(13) 0.0144(13)
O21 0.0259(12) 0.0265(12) 0.0331(13) 0.0079(10) 0.0141(11) 0.0074(10)
O22 0.0385(15) 0.0283(13) 0.0509(17) 0.0111(12) 0.0222(13) 0.0154(11)
O23 0.0284(13) 0.0220(11) 0.0413(15) 0.0059(10) 0.0170(11) 0.0053(10)
O24 0.0365(14) 0.0325(13) 0.0420(16) 0.0097(12) 0.0213(13) 0.0148(11)
O31 0.0309(13) 0.0254(12) 0.0314(14) 0.0078(10) 0.0006(11) 0.0078(10)
O32 0.073(2) 0.0424(17) 0.054(2) 0.0121(16) -0.0282(18) 0.0166(17)
O33 0.0327(14) 0.0291(12) 0.0313(14) 0.0086(11) 0.0047(11) 0.0038(11)
O34 0.0542(19) 0.0343(15) 0.0381(17) -0.0034(13) -0.0003(15) -0.0018(13)
O41 0.0476(16) 0.0317(13) 0.0292(14) 0.0158(11) 0.0078(12) 0.0159(12)
O42 0.085(3) 0.0297(15) 0.0498(19) 0.0091(14) -0.0050(18) 0.0265(16)
O43 0.0443(15) 0.0259(12) 0.0240(13) 0.0054(10) 0.0063(11) 0.0148(11)
O44 0.0616(19) 0.0308(13) 0.0300(14) 0.0123(11) 0.0032(13) 0.0223(13)
O51 0.0508(19) 0.106(3) 0.0430(18) 0.0468(19) 0.0273(15) 0.0463(19)
O52 0.0442(16) 0.0507(16) 0.0304(14) 0.0205(13) 0.0101(12) 0.0275(13)
O53 0.0462(18) 0.0364(15) 0.060(2) 0.0114(14) 0.0242(16) 0.0071(13)
O54 0.0461(16) 0.0552(17) 0.0299(14) 0.0217(13) 0.0206(13) 0.0246(14)
O55 0.080(2) 0.0359(15) 0.061(2) 0.0177(15) 0.0521(19) 0.0214(15)
O56 0.0355(15) 0.0501(16) 0.0414(16) 0.0221(14) 0.0089(13) 0.0135(13)
O1W 0.074(3) 0.048(2) 0.074(3) 0.0007(18) -0.004(2) 0.0276(19)
O2W 0.359(12) 0.391(13) 0.074(4) 0.113(6) 0.119(6) 0.341(11)
O3W 0.098(4) 0.071(3) 0.153(5) 0.034(3) 0.018(4) -0.007(3)
O4W 0.117(4) 0.077(3) 0.081(3) 0.049(2) 0.047(3) 0.049(3)
O5W 0.111(4) 0.177(6) 0.063(3) 0.045(4) 0.017(3) 0.049(4)
O6W 0.202(10) 0.223(10) 0.186(9) 0.054(8) 0.019(8) 0.094(8)
O7W 0.167(8) 0.283(12) 0.197(9) 0.167(9) 0.012(7) 0.009(7)

loop_
_atom_type_symbol
_atom_type_description
_atom_type_scat_dispersion_real
_atom_type_scat_dispersion_imag
_atom_type_scat_source
C C 0.0033 0.0016 'International Tables Vol C Tables 4.2.6.8 and 6.1.1.4'
H H 0.0000 0.0000 'International Tables Vol C Tables 4.2.6.8 and 6.1.1.4'
N N 0.0061 0.0033 'International Tables Vol C Tables 4.2.6.8 and 6.1.1.4'
O O 0.0106 0.0060 'International Tables Vol C Tables 4.2.6.8 and 6.1.1.4'
Ce Ce -0.2486 2.6331 'International Tables Vol C Tables 4.2.6.8 and 6.1.1.4'
Gd Gd -0.1653 3.9035 'International Tables Vol C Tables 4.2.6.8 and 6.1.1.4'

loop_
_geom_angle_atom_site_label_1
_geom_angle_atom_site_label_2
_geom_angle_atom_site_label_3
_geom_angle
_geom_angle_site_symmetry_1
_geom_angle_site_symmetry_3
_geom_angle_publ_flag
O23 Ce O33 80.89(9) . . y
O23 Ce O11 82.90(9) . . y
O33 Ce O11 76.20(9) . . y
O23 Ce O13 146.04(9) . . y
O33 Ce O13 90.48(9) . . y
O11 Ce O13 126.99(9) . . y
O23 Ce O31 84.29(9) . . y
O33 Ce O31 127.67(9) . . y
O11 Ce O31 150.41(9) . . y
O13 Ce O31 75.18(9) . . y
O23 Ce O21 126.77(8) . . y
O33 Ce O21 144.22(9) . . y
O11 Ce O21 84.66(9) . . y
O13 Ce O21 77.20(8) . . y
O31 Ce O21 81.87(8) . . y
O23 Ce N31 71.43(10) . . y
O33 Ce N31 64.20(9) . . y
O11 Ce N31 135.23(9) . . y
O13 Ce N31 75.23(9) . . y
O31 Ce N31 63.49(9) . . y
O21 Ce N31 140.04(9) . . y
O23 Ce N11 140.28(9) . . y
O33 Ce N11 70.95(9) . . y
O11 Ce N11 63.85(9) . . y
O13 Ce N11 63.29(9) . . y
O31 Ce N11 135.18(9) . . y
O21 Ce N11 73.52(8) . . y
N31 Ce N11 117.18(9) . . y
O23 Ce N21 64.04(8) . . y
O33 Ce N21 136.28(9) . . y
O11 Ce N21 74.39(9) . . y
O13 Ce N21 133.17(9) . . y
O31 Ce N21 76.02(9) . . y
O21 Ce N21 62.76(8) . . y
N31 Ce N21 121.61(9) . . y
N11 Ce N21 121.20(9) . . y
O41 Gd O54 79.27(10) . . y
O41 Gd O55 147.46(10) . . y
O54 Gd O55 133.24(10) . . y
O41 Gd O51 80.56(11) . . y
O54 Gd O51 139.08(10) . . y
O55 Gd O51 72.33(11) . . y
O41 Gd O52 79.00(9) . . y
O54 Gd O52 71.20(9) . . y
O55 Gd O52 107.39(11) . . y
O51 Gd O52 70.22(10) . . y
O41 Gd O56 80.85(10) . . y
O54 Gd O56 140.66(10) . . y
O55 Gd O56 72.90(11) . . y
O51 Gd O56 68.87(10) . . y
O52 Gd O56 136.66(10) . . y
O41 Gd O53 141.66(10) . . y
O54 Gd O53 69.02(10) . . y
O55 Gd O53 66.89(11) . . y
O51 Gd O53 109.77(12) . . y
O52 Gd O53 70.94(10) . . y
O56 Gd O53 137.49(10) . . y
O41 Gd O43 126.01(8) . . y
O54 Gd O43 83.50(9) . . y
O55 Gd O43 69.02(10) . . y
O51 Gd O43 136.53(10) . . y
O52 Gd O43 140.70(10) . . y
O56 Gd O43 81.30(9) . . y
O53 Gd O43 72.13(10) . . y
O41 Gd N41 63.98(9) . . y
O54 Gd N41 71.42(10) . . y
O55 Gd N41 121.13(11) . . y
O51 Gd N41 128.35(11) . . y
O52 Gd N41 131.08(9) . . y
O56 Gd N41 69.39(10) . . y
O53 Gd N41 121.47(10) . . y
O43 Gd N41 62.04(8) . . y
N11 C11 C12 121.9(3) . . ?
N11 C11 C71 114.2(3) . . ?
C12 C11 C71 123.9(3) . . ?
C13 C12 C11 118.4(3) . . ?
C12 C13 C14 119.6(3) . . ?
C51 C14 C13 118.2(3) . . ?
N21 C21 C22 121.6(3) . . ?
N21 C21 C27 113.5(3) . . ?
C22 C21 C27 124.9(3) . . ?
C23 C22 C21 119.0(3) . . ?
C24 C23 C22 119.3(3) . . ?
C23 C24 C25 119.0(3) . . ?
N21 C25 C24 121.5(3) . . ?
N21 C25 C26 114.1(3) . . ?
C24 C25 C26 124.3(3) . . ?
O24 C26 O23 125.8(3) . . ?
O24 C26 C25 120.8(3) . . ?
O23 C26 C25 113.4(3) . . ?
O22 C27 O21 125.8(3) . . ?
O22 C27 C21 119.5(3) . . ?
O21 C27 C21 114.7(3) . . ?
N31 C31 C32 121.5(4) . . ?
N31 C31 C37 113.6(3) . . ?
C32 C31 C37 124.9(4) . . ?
C31 C32 C33 118.8(5) . . ?
C34 C33 C32 119.3(5) . . ?
C35 C34 C33 119.2(4) . . ?
N31 C35 C34 121.4(4) . . ?
N31 C35 C36 114.0(3) . . ?
C34 C35 C36 124.6(4) . . ?
O34 C36 O33 124.4(4) . . ?
O34 C36 C35 121.1(4) . . ?
O33 C36 C35 114.6(3) . . ?
O32 C37 O31 124.8(4) . . ?
O32 C37 C31 119.7(4) . . ?
O31 C37 C31 115.4(3) . . ?
N41 C41 C42 121.5(3) . . ?
N41 C41 C47 114.4(3) . . ?
C42 C41 C47 124.1(3) . . ?
C43 C42 C41 118.9(4) . . ?
C42 C43 C44 119.9(4) . . ?
C45 C44 C43 117.5(3) . . ?
N41 C45 C44 123.3(3) . . ?
N41 C45 C46 111.6(3) . . ?
C44 C45 C46 125.1(3) . . ?
O43 C46 O44 124.9(3) . . ?
O43 C46 C45 119.3(3) . . ?
O44 C46 C45 115.7(3) . . ?
O42 C47 O41 126.1(4) . . ?
O42 C47 C41 117.7(4) . . ?
O41 C47 C41 116.1(3) . . ?
N11 C51 C14 121.5(3) . . ?
N11 C51 C61 113.5(3) . . ?
C14 C51 C61 125.0(3) . . ?
O14 C61 O13 125.7(3) . . ?
O14 C61 C51 119.3(3) . . ?
O13 C61 C51 115.0(3) . . ?
O12 C71 O11 126.2(3) . . ?
O12 C71 C11 119.8(3) . . ?
O11 C71 C11 114.0(3) . . ?
C11 N11 C51 120.3(3) . . ?
C11 N11 Ce 118.9(2) . . ?
C51 N11 Ce 120.6(2) . . ?
C25 N21 C21 119.6(3) . . ?
C25 N21 Ce 118.9(2) . . ?
C21 N21 Ce 121.6(2) . . ?
C31 N31 C35 119.8(3) . . ?
C31 N31 Ce 120.8(2) . . ?
C35 N31 Ce 119.2(2) . . ?
C41 N41 C45 118.9(3) . . ?
C41 N41 Gd 118.8(2) . . ?
C45 N41 Gd 122.3(2) . . ?
C71 O11 Ce 126.9(2) . . ?
C61 O13 Ce 127.3(2) . . ?
C27 O21 Ce 127.2(2) . . ?
C26 O23 Ce 129.5(2) . . ?
C37 O31 Ce 126.4(2) . . ?
C36 O33 Ce 127.9(2) . . ?
C47 O41 Gd 125.9(2) . . ?
C46 O43 Gd 124.5(2) . . ?

loop_
_geom_bond_atom_site_label_1
_geom_bond_atom_site_label_2
_geom_bond_distance
_geom_bond_site_symmetry_2
_geom_bond_publ_flag
Ce O23 2.306(2) . y
Ce O33 2.317(3) . y
Ce O11 2.348(2) . y
Ce O13 2.390(2) . y
Ce O31 2.395(2) . y
Ce O21 2.419(2) . y
Ce N31 2.510(3) . y
Ce N11 2.524(3) . y
Ce N21 2.528(3) . y
Gd O41 2.386(3) . y
Gd O54 2.434(3) . y
Gd O55 2.436(3) . y
Gd O51 2.443(3) . y
Gd O52 2.463(3) . y
Gd O56 2.465(3) . y
Gd O53 2.466(3) . y
Gd O43 2.490(3) . y
Gd N41 2.547(3) . y
C11 N11 1.322(4) . ?
C11 C12 1.387(5) . ?
C11 C71 1.518(5) . ?
C12 C13 1.380(5) . ?
C13 C14 1.394(5) . ?
C14 C51 1.383(5) . ?
C21 N21 1.343(4) . ?
C21 C22 1.379(5) . ?
C21 C27 1.504(5) . ?
C22 C23 1.379(5) . ?
C23 C24 1.376(5) . ?
C24 C25 1.388(5) . ?
C25 N21 1.335(4) . ?
C25 C26 1.510(5) . ?
C26 O24 1.218(4) . ?
C26 O23 1.290(4) . ?
C27 O22 1.231(4) . ?
C27 O21 1.285(4) . ?
C31 N31 1.331(5) . ?
C31 C32 1.368(6) . ?
C31 C37 1.502(5) . ?
C32 C33 1.383(7) . ?
C33 C34 1.368(8) . ?
C34 C35 1.367(6) . ?
C35 N31 1.335(5) . ?
C35 C36 1.491(6) . ?
C36 O34 1.230(5) . ?
C36 O33 1.291(5) . ?
C37 O32 1.235(5) . ?
C37 O31 1.272(4) . ?
C41 N41 1.333(4) . ?
C41 C42 1.394(5) . ?
C41 C47 1.499(5) . ?
C42 C43 1.377(6) . ?
C43 C44 1.386(5) . ?
C44 C45 1.378(5) . ?
C45 N41 1.342(4) . ?
C45 C46 1.494(5) . ?
C46 O43 1.229(4) . ?
C46 O44 1.287(4) . ?
C47 O42 1.235(5) . ?
C47 O41 1.271(5) . ?
C51 N11 1.338(4) . ?
C51 C61 1.506(5) . ?
C61 O14 1.240(4) . ?
C61 O13 1.272(4) . ?
C71 O12 1.225(4) . ?
C71 O11 1.272(4) . ?
